data_7238210
loop_
_publ_author_name
'Wang, Ting'
'Wang, He-Fang'
'Yan, Xiu-Ping'

_publ_section_title
;
 Fabrication of anion complexes from
 5,6-dihydrodiindolo[3,2-a:2&#x2032;,3&#x2032;-c]phenazine as a building
 block
;
_journal_issue 10
_journal_name_full CrystEngComm
_journal_page_first 3177
_journal_paper_doi 10.1039/b927229a
_journal_volume 12
_journal_year 2010
_chemical_formula_sum 'C80 H100 F6 N10 Si'
_chemical_formula_weight 1343.79
_chemical_name_common DIPZ+SiF6
_space_group_IT_number 14
_space_group_name_Hall '-P 2ybc'
_space_group_name_H-M_alt 'P 1 21/c 1'
_symmetry_cell_setting monoclinic
_symmetry_space_group_name_H-M 'P 1 21/c 1'
_atom_sites_solution_hydrogens geom
_atom_sites_solution_primary direct
_atom_sites_solution_secondary difmap
_audit_creation_method SHELXL-97
_cell_angle_alpha 90.00
_cell_angle_beta 96.892(4)
_cell_angle_gamma 90.00
_cell_formula_units_Z 2
_cell_length_a 9.5475(19)
_cell_length_b 21.996(5)
_cell_length_c 17.778(4)
_cell_measurement_reflns_used 3584
_cell_measurement_temperature 294(2)
_cell_measurement_theta_max 24.36
_cell_measurement_theta_min 2.18
_cell_volume 3706.5(14)
_computing_cell_refinement 'Bruker SMART'
_computing_data_collection 'Bruker SMART'
_computing_data_reduction 'Bruker SAINT'
_computing_molecular_graphics 'Bruker SHELXTL'
_computing_publication_material 'Bruker SHELXTL'
_computing_structure_refinement 'SHELXL-97 (Sheldrick, 1997)'
_computing_structure_solution 'SHELXS-97 (Sheldrick, 1990)'
_diffrn_ambient_temperature 294(2)
_diffrn_measured_fraction_theta_full 0.999
_diffrn_measured_fraction_theta_max 0.999
_diffrn_measurement_device_type 'CCD area detector'
_diffrn_measurement_method 'phi and omega scans'
_diffrn_radiation_monochromator graphite
_diffrn_radiation_source 'fine-focus sealed tube'
_diffrn_radiation_type MoK\a
_diffrn_radiation_wavelength 0.71073
_diffrn_reflns_av_R_equivalents 0.0536
_diffrn_reflns_av_sigmaI/netI 0.0671
_diffrn_reflns_limit_h_max 10
_diffrn_reflns_limit_h_min -11
_diffrn_reflns_limit_k_max 26
_diffrn_reflns_limit_k_min -26
_diffrn_reflns_limit_l_max 21
_diffrn_reflns_limit_l_min -9
_diffrn_reflns_number 18786
_diffrn_reflns_theta_full 25.02
_diffrn_reflns_theta_max 25.02
_diffrn_reflns_theta_min 1.48
_exptl_absorpt_coefficient_mu 0.097
_exptl_absorpt_correction_T_max 0.9846
_exptl_absorpt_correction_T_min 0.9790
_exptl_absorpt_correction_type multi-scan
_exptl_absorpt_process_details SADABS
_exptl_crystal_density_diffrn 1.204
_exptl_crystal_density_meas ?
_exptl_crystal_density_method 'not measured'
_exptl_crystal_F_000 1436
_exptl_crystal_size_max 0.22
_exptl_crystal_size_mid 0.18
_exptl_crystal_size_min 0.16
_refine_diff_density_max 0.227
_refine_diff_density_min -0.267
_refine_diff_density_rms 0.038
_refine_ls_extinction_method none
_refine_ls_goodness_of_fit_ref 1.003
_refine_ls_hydrogen_treatment mixed
_refine_ls_matrix_type full
_refine_ls_number_parameters 451
_refine_ls_number_reflns 6538
_refine_ls_number_restraints 2
_refine_ls_restrained_S_all 1.003
_refine_ls_R_factor_all 0.1230
_refine_ls_R_factor_gt 0.0500
_refine_ls_shift/su_max 0.001
_refine_ls_shift/su_mean 0.000
_refine_ls_structure_factor_coef Fsqd
_refine_ls_weighting_details 'calc w=1/[\s^2^(Fo^2^)+(0.0560P)^2^+1.2127P] where P=(Fo^2^+2Fc^2^)/3'
_refine_ls_weighting_scheme calc
_refine_ls_wR_factor_gt 0.1108
_refine_ls_wR_factor_ref 0.1446
_reflns_number_gt 3421
_reflns_number_total 6538
_reflns_threshold_expression >2sigma(I)
_cod_data_source_file b927229a.txt
_cod_data_source_block 070530c
_cod_depositor_comments
;
The following automatic conversions were performed:

data item '_exptl_absorpt_correction_type' value 'MULTI-SCAN' was
changed to 'multi-scan' in accordance with the
/home/saulius/struct/COD-crude-data/automatic-downloads/DataCite-retrospective/RSC/depositions/lib/dictionaries/cif_core.dic
dictionary named 'cif_core.dic' version 2.4.2 last updated on
2011-04-26.

data item '_symmetry_cell_setting' value 'Monoclinic' was changed to
'monoclinic' in accordance with the
/home/saulius/struct/COD-crude-data/automatic-downloads/DataCite-retrospective/RSC/depositions/lib/dictionaries/cif_core.dic
dictionary named 'cif_core.dic' version 2.4.2 last updated on
2011-04-26.

data item '_exptl_crystal_density_meas' value 'NONE' was changed to
'?' -- the value is perceived as not measured.

Automatic conversion script
Id: cif_fix_values 6909 2019-04-08 15:41:33Z antanas 
;
_cod_original_cell_volume 3706.5(13)
_cod_original_sg_symbol_H-M P2(1)/c
_cod_database_code 7238210

loop_
_symmetry_equiv_pos_as_xyz
'x, y, z'
'-x, y+1/2, -z+1/2'
'-x, -y, -z'
'x, -y-1/2, z-1/2'

loop_
_atom_site_label
_atom_site_type_symbol
_atom_site_fract_x
_atom_site_fract_y
_atom_site_fract_z
_atom_site_U_iso_or_equiv
_atom_site_adp_type
_atom_site_occupancy
_atom_site_symmetry_multiplicity
_atom_site_calc_flag
_atom_site_refinement_flags
N1 N -0.0700(2) 0.26473(10) 0.24345(13) 0.0466(6) Uani 1 1 d .
N2 N -0.0647(2) 0.36269(10) 0.13677(13) 0.0468(6) Uani 1 1 d .
N3 N 0.2657(3) 0.36096(11) 0.41899(14) 0.0487(6) Uani 1 1 d D
N4 N 0.2670(2) 0.47155(11) 0.30285(14) 0.0453(6) Uani 1 1 d D
C1 C -0.1522(3) 0.26387(13) 0.17438(17) 0.0457(7) Uani 1 1 d .
C2 C -0.2395(3) 0.21237(14) 0.15443(18) 0.0597(9) Uani 1 1 d .
H2 H -0.2403 0.1802 0.1883 0.072 Uiso 1 1 calc R
C3 C -0.3222(3) 0.20966(17) 0.0861(2) 0.0683(10) Uani 1 1 d .
H3 H -0.3769 0.1754 0.0734 0.082 Uiso 1 1 calc R
C4 C -0.3244(3) 0.25880(18) 0.0350(2) 0.0733(10) Uani 1 1 d .
H4 H -0.3826 0.2571 -0.0108 0.088 Uiso 1 1 calc R
C5 C -0.2413(3) 0.30934(16) 0.05214(18) 0.0652(9) Uani 1 1 d .
H5 H -0.2441 0.3414 0.0179 0.078 Uiso 1 1 calc R
C6 C -0.1509(3) 0.31292(14) 0.12200(16) 0.0458(7) Uani 1 1 d .
C7 C 0.0183(3) 0.36307(12) 0.20354(15) 0.0405(7) Uani 1 1 d .
C8 C 0.0133(3) 0.31375(12) 0.25889(15) 0.0394(7) Uani 1 1 d .
C9 C 0.1011(3) 0.31817(12) 0.33067(15) 0.0412(7) Uani 1 1 d .
C10 C 0.1206(3) 0.27793(13) 0.39642(15) 0.0434(7) Uani 1 1 d .
C11 C 0.0600(3) 0.22239(13) 0.41640(17) 0.0516(8) Uani 1 1 d .
H11 H -0.0085 0.2032 0.3830 0.062 Uiso 1 1 calc R
C12 C 0.1045(3) 0.19713(15) 0.48657(18) 0.0620(9) Uani 1 1 d .
H12 H 0.0642 0.1609 0.5003 0.074 Uiso 1 1 calc R
C13 C 0.2092(4) 0.22504(15) 0.53756(18) 0.0655(9) Uani 1 1 d .
H13 H 0.2376 0.2067 0.5840 0.079 Uiso 1 1 calc R
C14 C 0.2709(3) 0.27948(15) 0.51975(17) 0.0568(8) Uani 1 1 d .
H14 H 0.3408 0.2977 0.5533 0.068 Uiso 1 1 calc R
C15 C 0.2246(3) 0.30616(13) 0.44956(16) 0.0448(7) Uani 1 1 d .
C16 C 0.1905(3) 0.36828(13) 0.34785(15) 0.0411(7) Uani 1 1 d .
C17 C 0.1937(3) 0.41704(12) 0.29512(15) 0.0408(7) Uani 1 1 d .
C18 C 0.2354(3) 0.50492(13) 0.23621(16) 0.0409(7) Uani 1 1 d .
C19 C 0.2822(3) 0.56289(14) 0.21835(18) 0.0522(8) Uani 1 1 d .
H19 H 0.3433 0.5850 0.2528 0.063 Uiso 1 1 calc R
C20 C 0.2339(3) 0.58625(14) 0.14725(19) 0.0598(9) Uani 1 1 d .
H20 H 0.2631 0.6247 0.1339 0.072 Uiso 1 1 calc R
C21 C 0.1414(3) 0.55274(15) 0.09491(19) 0.0616(9) Uani 1 1 d .
H21 H 0.1114 0.5694 0.0476 0.074 Uiso 1 1 calc R
C22 C 0.0942(3) 0.49525(13) 0.11286(17) 0.0489(8) Uani 1 1 d .
H22 H 0.0334 0.4735 0.0779 0.059 Uiso 1 1 calc R
C23 C 0.1403(3) 0.47038(12) 0.18501(16) 0.0411(7) Uani 1 1 d .
C24 C 0.1120(3) 0.41419(12) 0.22378(15) 0.0391(7) Uani 1 1 d .
N5 N 0.7707(2) 0.57009(10) 0.26674(12) 0.0444(6) Uani 1 1 d .
C25 C 0.6900(3) 0.51363(12) 0.28939(16) 0.0470(7) Uani 1 1 d .
H25A H 0.6724 0.5184 0.3417 0.056 Uiso 1 1 calc R
H25B H 0.5991 0.5125 0.2585 0.056 Uiso 1 1 calc R
C26 C 0.7629(3) 0.45233(14) 0.28175(19) 0.0609(9) Uani 1 1 d .
H26A H 0.8007 0.4508 0.2335 0.073 Uiso 1 1 calc R
H26B H 0.8411 0.4484 0.3217 0.073 Uiso 1 1 calc R
C27 C 0.6607(4) 0.39937(14) 0.28668(19) 0.0654(9) Uani 1 1 d .
H27A H 0.6109 0.4051 0.3306 0.078 Uiso 1 1 calc R
H27B H 0.7142 0.3619 0.2939 0.078 Uiso 1 1 calc R
C28 C 0.5527(4) 0.39327(16) 0.2158(2) 0.0848(12) Uani 1 1 d .
H28A H 0.4987 0.4301 0.2086 0.127 Uiso 1 1 calc R
H28B H 0.4906 0.3598 0.2222 0.127 Uiso 1 1 calc R
H28C H 0.6012 0.3861 0.1724 0.127 Uiso 1 1 calc R
C29 C 0.9181(3) 0.57400(15) 0.31266(16) 0.0517(8) Uani 1 1 d .
H29A H 0.9690 0.5370 0.3040 0.062 Uiso 1 1 calc R
H29B H 0.9687 0.6074 0.2928 0.062 Uiso 1 1 calc R
C30 C 0.9220(3) 0.58286(15) 0.39798(16) 0.0559(8) Uani 1 1 d .
H30A H 0.8614 0.5532 0.4182 0.067 Uiso 1 1 calc R
H30B H 0.8875 0.6231 0.4084 0.067 Uiso 1 1 calc R
C31 C 1.0733(3) 0.57545(16) 0.43632(18) 0.0642(9) Uani 1 1 d .
H31A H 1.0989 0.5328 0.4358 0.077 Uiso 1 1 calc R
H31B H 1.1365 0.5975 0.4073 0.077 Uiso 1 1 calc R
C32 C 1.0939(4) 0.59817(19) 0.5175(2) 0.0886(12) Uani 1 1 d .
H32A H 1.0787 0.6413 0.5181 0.133 Uiso 1 1 calc R
H32B H 1.1882 0.5892 0.5398 0.133 Uiso 1 1 calc R
H32C H 1.0277 0.5784 0.5460 0.133 Uiso 1 1 calc R
C33 C 0.6804(3) 0.62519(12) 0.28177(16) 0.0464(7) Uani 1 1 d .
H33A H 0.6634 0.6241 0.3345 0.056 Uiso 1 1 calc R
H33B H 0.5897 0.6211 0.2511 0.056 Uiso 1 1 calc R
C34 C 0.7414(3) 0.68774(13) 0.26578(17) 0.0549(8) Uani 1 1 d .
H34A H 0.7812 0.6864 0.2181 0.066 Uiso 1 1 calc R
H34B H 0.8167 0.6977 0.3055 0.066 Uiso 1 1 calc R
C35 C 0.6268(3) 0.73747(14) 0.26189(18) 0.0610(9) Uani 1 1 d .
H35A H 0.5750 0.7331 0.3053 0.073 Uiso 1 1 calc R
H35B H 0.6724 0.7769 0.2656 0.073 Uiso 1 1 calc R
C36 C 0.5222(4) 0.73580(16) 0.1898(2) 0.0814(11) Uani 1 1 d .
H36A H 0.5721 0.7409 0.1465 0.122 Uiso 1 1 calc R
H36B H 0.4548 0.7680 0.1913 0.122 Uiso 1 1 calc R
H36C H 0.4741 0.6974 0.1865 0.122 Uiso 1 1 calc R
C37 C 0.7952(3) 0.56724(15) 0.18312(15) 0.0532(8) Uani 1 1 d .
H37A H 0.8583 0.6001 0.1735 0.064 Uiso 1 1 calc R
H37B H 0.8434 0.5294 0.1749 0.064 Uiso 1 1 calc R
C38 C 0.6647(3) 0.57124(17) 0.12465(17) 0.0675(10) Uani 1 1 d .
H38A H 0.6267 0.6122 0.1239 0.081 Uiso 1 1 calc R
H38B H 0.5929 0.5436 0.1385 0.081 Uiso 1 1 calc R
C39 C 0.7025(4) 0.55486(18) 0.04601(17) 0.0740(10) Uani 1 1 d .
H39A H 0.7908 0.5745 0.0386 0.089 Uiso 1 1 calc R
H39B H 0.7167 0.5113 0.0435 0.089 Uiso 1 1 calc R
C40 C 0.5900(4) 0.57372(19) -0.0177(2) 0.0981(14) Uani 1 1 d .
H40A H 0.5008 0.5567 -0.0089 0.147 Uiso 1 1 calc R
H40B H 0.6152 0.5592 -0.0651 0.147 Uiso 1 1 calc R
H40C H 0.5829 0.6172 -0.0191 0.147 Uiso 1 1 calc R
Si1 Si 0.5000 0.5000 0.5000 0.0505(3) Uani 1 2 d S
F1 F 0.4387(2) 0.53232(10) 0.41509(11) 0.0863(6) Uani 1 1 d .
F2 F 0.33523(18) 0.47951(10) 0.51238(11) 0.0861(7) Uani 1 1 d .
F3 F 0.4828(2) 0.56673(9) 0.54480(11) 0.0873(7) Uani 1 1 d .
H3A H 0.332(2) 0.3860(11) 0.4410(16) 0.076(11) Uiso 1 1 d D
H4A H 0.324(3) 0.4838(14) 0.3439(12) 0.082(12) Uiso 1 1 d D

loop_
_atom_site_aniso_label
_atom_site_aniso_U_11
_atom_site_aniso_U_22
_atom_site_aniso_U_33
_atom_site_aniso_U_23
_atom_site_aniso_U_13
_atom_site_aniso_U_12
N1 0.0446(14) 0.0457(15) 0.0483(16) -0.0082(12) 0.0006(12) -0.0026(12)
N2 0.0444(14) 0.0509(16) 0.0436(15) -0.0076(12) -0.0005(12) -0.0022(12)
N3 0.0518(16) 0.0491(17) 0.0430(16) -0.0091(13) -0.0031(13) -0.0047(13)
N4 0.0443(15) 0.0453(16) 0.0460(17) -0.0076(13) 0.0036(13) -0.0041(12)
C1 0.0380(16) 0.0482(19) 0.0508(19) -0.0101(16) 0.0049(14) 0.0008(14)
C2 0.055(2) 0.055(2) 0.067(2) -0.0045(17) -0.0032(17) -0.0101(17)
C3 0.050(2) 0.075(3) 0.077(3) -0.011(2) -0.0059(19) -0.0138(18)
C4 0.057(2) 0.096(3) 0.061(2) -0.010(2) -0.0149(17) -0.015(2)
C5 0.065(2) 0.077(3) 0.050(2) -0.0008(18) -0.0047(17) -0.0137(19)
C6 0.0392(17) 0.056(2) 0.0421(18) -0.0113(16) 0.0029(14) -0.0027(15)
C7 0.0378(16) 0.0450(18) 0.0388(17) -0.0098(14) 0.0052(14) 0.0030(14)
C8 0.0384(16) 0.0406(17) 0.0396(17) -0.0090(14) 0.0068(13) 0.0027(14)
C9 0.0426(17) 0.0424(17) 0.0386(17) -0.0052(14) 0.0049(13) -0.0033(14)
C10 0.0450(17) 0.0445(18) 0.0410(17) -0.0065(14) 0.0062(14) 0.0019(14)
C11 0.0579(19) 0.048(2) 0.049(2) -0.0064(16) 0.0088(16) -0.0067(16)
C12 0.077(2) 0.056(2) 0.054(2) 0.0042(18) 0.0130(18) -0.0071(18)
C13 0.082(3) 0.063(2) 0.049(2) 0.0065(18) 0.0010(19) 0.003(2)
C14 0.060(2) 0.060(2) 0.047(2) -0.0044(16) -0.0028(16) 0.0015(17)
C15 0.0485(18) 0.0472(19) 0.0387(18) -0.0048(15) 0.0060(14) 0.0028(15)
C16 0.0386(16) 0.0453(18) 0.0391(18) -0.0100(14) 0.0033(14) -0.0002(14)
C17 0.0402(16) 0.0384(17) 0.0445(18) -0.0109(14) 0.0085(14) -0.0010(14)
C18 0.0373(16) 0.0402(17) 0.0466(18) -0.0054(15) 0.0105(14) 0.0012(14)
C19 0.0422(18) 0.050(2) 0.064(2) -0.0061(17) 0.0051(16) -0.0025(15)
C20 0.057(2) 0.047(2) 0.076(3) 0.0100(18) 0.0071(18) -0.0059(16)
C21 0.063(2) 0.059(2) 0.062(2) 0.0104(18) 0.0030(18) 0.0033(18)
C22 0.0466(18) 0.050(2) 0.0499(19) -0.0020(16) 0.0057(15) 0.0009(15)
C23 0.0387(16) 0.0438(18) 0.0418(18) -0.0077(14) 0.0086(13) 0.0007(14)
C24 0.0365(15) 0.0402(17) 0.0411(17) -0.0090(14) 0.0071(13) 0.0002(13)
N5 0.0380(13) 0.0552(15) 0.0419(14) -0.0036(12) 0.0123(11) 0.0006(12)
C25 0.0432(17) 0.0515(19) 0.0480(18) -0.0024(15) 0.0125(14) -0.0007(15)
C26 0.057(2) 0.060(2) 0.067(2) -0.0003(17) 0.0088(17) 0.0159(17)
C27 0.078(2) 0.051(2) 0.067(2) 0.0030(18) 0.0131(19) 0.0098(18)
C28 0.091(3) 0.065(2) 0.094(3) -0.018(2) -0.003(2) -0.001(2)
C29 0.0343(16) 0.070(2) 0.052(2) -0.0010(16) 0.0082(14) 0.0011(15)
C30 0.0477(19) 0.070(2) 0.050(2) -0.0043(16) 0.0060(15) 0.0045(16)
C31 0.051(2) 0.079(2) 0.062(2) -0.0017(19) 0.0027(16) 0.0054(18)
C32 0.070(2) 0.123(3) 0.068(3) -0.014(2) -0.0105(19) 0.018(2)
C33 0.0407(17) 0.0518(19) 0.0482(18) -0.0026(15) 0.0110(14) 0.0026(14)
C34 0.0517(19) 0.054(2) 0.060(2) 0.0031(16) 0.0092(16) -0.0072(16)
C35 0.065(2) 0.050(2) 0.066(2) 0.0014(17) 0.0036(18) -0.0020(17)
C36 0.086(3) 0.072(3) 0.081(3) 0.002(2) -0.013(2) 0.007(2)
C37 0.0498(19) 0.069(2) 0.0432(18) -0.0040(16) 0.0156(15) 0.0006(16)
C38 0.061(2) 0.089(3) 0.052(2) -0.0066(19) 0.0040(17) 0.0032(19)
C39 0.077(3) 0.097(3) 0.047(2) -0.0033(19) 0.0012(19) -0.011(2)
C40 0.101(3) 0.121(4) 0.067(3) 0.003(2) -0.011(2) -0.008(3)
Si1 0.0388(7) 0.0688(9) 0.0442(7) -0.0158(6) 0.0054(5) -0.0100(6)
F1 0.0884(14) 0.1036(16) 0.0613(13) 0.0043(11) -0.0143(11) -0.0135(12)
F2 0.0505(11) 0.1159(17) 0.0945(15) -0.0122(13) 0.0190(10) -0.0220(11)
F3 0.0769(14) 0.0882(15) 0.0956(15) -0.0447(12) 0.0051(11) -0.0016(11)

loop_
_atom_type_symbol
_atom_type_description
_atom_type_scat_dispersion_real
_atom_type_scat_dispersion_imag
_atom_type_scat_source
C C 0.0033 0.0016 'International Tables Vol C Tables 4.2.6.8 and 6.1.1.4'
H H 0.0000 0.0000 'International Tables Vol C Tables 4.2.6.8 and 6.1.1.4'
N N 0.0061 0.0033 'International Tables Vol C Tables 4.2.6.8 and 6.1.1.4'
F F 0.0171 0.0103 'International Tables Vol C Tables 4.2.6.8 and 6.1.1.4'
Si Si 0.0817 0.0704 'International Tables Vol C Tables 4.2.6.8 and 6.1.1.4'

loop_
_geom_angle_atom_site_label_1
_geom_angle_atom_site_label_2
_geom_angle_atom_site_label_3
_geom_angle
_geom_angle_site_symmetry_1
_geom_angle_site_symmetry_3
C8 N1 C1 116.9(2) . .
C7 N2 C6 116.7(2) . .
C16 N3 C15 108.4(2) . .
C16 N3 H3A 126(2) . .
C15 N3 H3A 125(2) . .
C17 N4 C18 108.4(2) . .
C17 N4 H4A 126(2) . .
C18 N4 H4A 125(2) . .
N1 C1 C2 119.1(3) . .
N1 C1 C6 121.6(3) . .
C2 C1 C6 119.3(3) . .
C3 C2 C1 120.9(3) . .
C3 C2 H2 119.6 . .
C1 C2 H2 119.6 . .
C2 C3 C4 120.1(3) . .
C2 C3 H3 120.0 . .
C4 C3 H3 120.0 . .
C5 C4 C3 120.8(3) . .
C5 C4 H4 119.6 . .
C3 C4 H4 119.6 . .
C4 C5 C6 120.6(3) . .
C4 C5 H5 119.7 . .
C6 C5 H5 119.7 . .
N2 C6 C1 121.9(2) . .
N2 C6 C5 119.7(3) . .
C1 C6 C5 118.4(3) . .
N2 C7 C24 120.2(2) . .
N2 C7 C8 121.6(2) . .
C24 C7 C8 118.2(2) . .
N1 C8 C9 120.0(2) . .
N1 C8 C7 121.3(2) . .
C9 C8 C7 118.7(2) . .
C16 C9 C8 121.2(3) . .
C16 C9 C10 106.6(2) . .
C8 C9 C10 132.2(2) . .
C11 C10 C15 118.8(3) . .
C11 C10 C9 135.0(3) . .
C15 C10 C9 106.1(2) . .
C12 C11 C10 118.8(3) . .
C12 C11 H11 120.6 . .
C10 C11 H11 120.6 . .
C11 C12 C13 121.5(3) . .
C11 C12 H12 119.3 . .
C13 C12 H12 119.3 . .
C14 C13 C12 121.2(3) . .
C14 C13 H13 119.4 . .
C12 C13 H13 119.4 . .
C13 C14 C15 117.9(3) . .
C13 C14 H14 121.1 . .
C15 C14 H14 121.1 . .
N3 C15 C14 129.3(3) . .
N3 C15 C10 108.9(2) . .
C14 C15 C10 121.8(3) . .
N3 C16 C9 110.0(2) . .
N3 C16 C17 129.5(3) . .
C9 C16 C17 120.5(2) . .
N4 C17 C24 110.2(2) . .
N4 C17 C16 129.4(2) . .
C24 C17 C16 120.3(2) . .
N4 C18 C19 129.0(3) . .
N4 C18 C23 108.5(2) . .
C19 C18 C23 122.5(3) . .
C20 C19 C18 117.5(3) . .
C20 C19 H19 121.2 . .
C18 C19 H19 121.2 . .
C19 C20 C21 121.3(3) . .
C19 C20 H20 119.4 . .
C21 C20 H20 119.4 . .
C22 C21 C20 121.1(3) . .
C22 C21 H21 119.4 . .
C20 C21 H21 119.4 . .
C21 C22 C23 119.0(3) . .
C21 C22 H22 120.5 . .
C23 C22 H22 120.5 . .
C22 C23 C18 118.5(3) . .
C22 C23 C24 134.6(3) . .
C18 C23 C24 106.9(2) . .
C17 C24 C7 121.0(3) . .
C17 C24 C23 105.9(2) . .
C7 C24 C23 133.0(2) . .
C33 N5 C37 110.9(2) . .
C33 N5 C25 106.46(19) . .
C37 N5 C25 111.1(2) . .
C33 N5 C29 111.2(2) . .
C37 N5 C29 106.2(2) . .
C25 N5 C29 111.1(2) . .
C26 C25 N5 116.1(2) . .
C26 C25 H25A 108.3 . .
N5 C25 H25A 108.3 . .
C26 C25 H25B 108.3 . .
N5 C25 H25B 108.3 . .
H25A C25 H25B 107.4 . .
C27 C26 C25 111.5(2) . .
C27 C26 H26A 109.3 . .
C25 C26 H26A 109.3 . .
C27 C26 H26B 109.3 . .
C25 C26 H26B 109.3 . .
H26A C26 H26B 108.0 . .
C26 C27 C28 113.0(3) . .
C26 C27 H27A 109.0 . .
C28 C27 H27A 109.0 . .
C26 C27 H27B 109.0 . .
C28 C27 H27B 109.0 . .
H27A C27 H27B 107.8 . .
C27 C28 H28A 109.5 . .
C27 C28 H28B 109.5 . .
H28A C28 H28B 109.5 . .
C27 C28 H28C 109.5 . .
H28A C28 H28C 109.5 . .
H28B C28 H28C 109.5 . .
C30 C29 N5 116.5(2) . .
C30 C29 H29A 108.2 . .
N5 C29 H29A 108.2 . .
C30 C29 H29B 108.2 . .
N5 C29 H29B 108.2 . .
H29A C29 H29B 107.3 . .
C29 C30 C31 109.8(2) . .
C29 C30 H30A 109.7 . .
C31 C30 H30A 109.7 . .
C29 C30 H30B 109.7 . .
C31 C30 H30B 109.7 . .
H30A C30 H30B 108.2 . .
C32 C31 C30 113.3(3) . .
C32 C31 H31A 108.9 . .
C30 C31 H31A 108.9 . .
C32 C31 H31B 108.9 . .
C30 C31 H31B 108.9 . .
H31A C31 H31B 107.7 . .
C31 C32 H32A 109.5 . .
C31 C32 H32B 109.5 . .
H32A C32 H32B 109.5 . .
C31 C32 H32C 109.5 . .
H32A C32 H32C 109.5 . .
H32B C32 H32C 109.5 . .
N5 C33 C34 116.3(2) . .
N5 C33 H33A 108.2 . .
C34 C33 H33A 108.2 . .
N5 C33 H33B 108.2 . .
C34 C33 H33B 108.2 . .
H33A C33 H33B 107.4 . .
C33 C34 C35 111.1(2) . .
C33 C34 H34A 109.4 . .
C35 C34 H34A 109.4 . .
C33 C34 H34B 109.4 . .
C35 C34 H34B 109.4 . .
H34A C34 H34B 108.0 . .
C36 C35 C34 114.2(3) . .
C36 C35 H35A 108.7 . .
C34 C35 H35A 108.7 . .
C36 C35 H35B 108.7 . .
C34 C35 H35B 108.7 . .
H35A C35 H35B 107.6 . .
C35 C36 H36A 109.5 . .
C35 C36 H36B 109.5 . .
H36A C36 H36B 109.5 . .
C35 C36 H36C 109.5 . .
H36A C36 H36C 109.5 . .
H36B C36 H36C 109.5 . .
C38 C37 N5 116.8(2) . .
C38 C37 H37A 108.1 . .
N5 C37 H37A 108.1 . .
C38 C37 H37B 108.1 . .
N5 C37 H37B 108.1 . .
H37A C37 H37B 107.3 . .
C37 C38 C39 110.2(3) . .
C37 C38 H38A 109.6 . .
C39 C38 H38A 109.6 . .
C37 C38 H38B 109.6 . .
C39 C38 H38B 109.6 . .
H38A C38 H38B 108.1 . .
C40 C39 C38 113.1(3) . .
C40 C39 H39A 109.0 . .
C38 C39 H39A 109.0 . .
C40 C39 H39B 109.0 . .
C38 C39 H39B 109.0 . .
H39A C39 H39B 107.8 . .
C39 C40 H40A 109.5 . .
C39 C40 H40B 109.5 . .
H40A C40 H40B 109.5 . .
C39 C40 H40C 109.5 . .
H40A C40 H40C 109.5 . .
H40B C40 H40C 109.5 . .
F2 Si1 F2 180.0 3_666 .
F2 Si1 F3 91.47(10) 3_666 3_666
F2 Si1 F3 88.53(10) . 3_666
F2 Si1 F3 88.53(10) 3_666 .
F2 Si1 F3 91.47(10) . .
F3 Si1 F3 180.00(12) 3_666 .
F2 Si1 F1 89.96(10) 3_666 .
F2 Si1 F1 90.04(10) . .
F3 Si1 F1 89.28(10) 3_666 .
F3 Si1 F1 90.72(10) . .
F2 Si1 F1 90.04(10) 3_666 3_666
F2 Si1 F1 89.96(10) . 3_666
F3 Si1 F1 90.72(10) 3_666 3_666
F3 Si1 F1 89.28(10) . 3_666
F1 Si1 F1 180.00(19) . 3_666

loop_
_geom_bond_atom_site_label_1
_geom_bond_atom_site_label_2
_geom_bond_distance
_geom_bond_site_symmetry_2
N1 C8 1.348(3) .
N1 C1 1.376(3) .
N2 C7 1.346(3) .
N2 C6 1.376(3) .
N3 C16 1.387(3) .
N3 C15 1.398(4) .
N3 H3A 0.892(10) .
N4 C17 1.387(3) .
N4 C18 1.396(3) .
N4 H4A 0.899(10) .
C1 C2 1.426(4) .
C1 C6 1.426(4) .
C2 C3 1.368(4) .
C2 H2 0.9300 .
C3 C4 1.410(5) .
C3 H3 0.9300 .
C4 C5 1.379(4) .
C4 H4 0.9300 .
C5 C6 1.427(4) .
C5 H5 0.9300 .
C7 C24 1.455(4) .
C7 C8 1.469(4) .
C8 C9 1.443(4) .
C9 C16 1.405(4) .
C9 C10 1.460(4) .
C10 C11 1.415(4) .
C10 C15 1.428(4) .
C11 C12 1.385(4) .
C11 H11 0.9300 .
C12 C13 1.408(4) .
C12 H12 0.9300 .
C13 C14 1.388(4) .
C13 H13 0.9300 .
C14 C15 1.402(4) .
C14 H14 0.9300 .
C16 C17 1.427(4) .
C17 C24 1.408(4) .
C18 C19 1.400(4) .
C18 C23 1.425(4) .
C19 C20 1.391(4) .
C19 H19 0.9300 .
C20 C21 1.411(4) .
C20 H20 0.9300 .
C21 C22 1.392(4) .
C21 H21 0.9300 .
C22 C23 1.415(4) .
C22 H22 0.9300 .
C23 C24 1.456(4) .
N5 C33 1.529(3) .
N5 C37 1.534(3) .
N5 C25 1.540(3) .
N5 C29 1.542(3) .
C25 C26 1.531(4) .
C25 H25A 0.9700 .
C25 H25B 0.9700 .
C26 C27 1.528(4) .
C26 H26A 0.9700 .
C26 H26B 0.9700 .
C27 C28 1.535(4) .
C27 H27A 0.9700 .
C27 H27B 0.9700 .
C28 H28A 0.9600 .
C28 H28B 0.9600 .
C28 H28C 0.9600 .
C29 C30 1.525(4) .
C29 H29A 0.9700 .
C29 H29B 0.9700 .
C30 C31 1.530(4) .
C30 H30A 0.9700 .
C30 H30B 0.9700 .
C31 C32 1.518(4) .
C31 H31A 0.9700 .
C31 H31B 0.9700 .
C32 H32A 0.9600 .
C32 H32B 0.9600 .
C32 H32C 0.9600 .
C33 C34 1.534(4) .
C33 H33A 0.9700 .
C33 H33B 0.9700 .
C34 C35 1.543(4) .
C34 H34A 0.9700 .
C34 H34B 0.9700 .
C35 C36 1.527(4) .
C35 H35A 0.9700 .
C35 H35B 0.9700 .
C36 H36A 0.9600 .
C36 H36B 0.9600 .
C36 H36C 0.9600 .
C37 C38 1.527(4) .
C37 H37A 0.9700 .
C37 H37B 0.9700 .
C38 C39 1.528(4) .
C38 H38A 0.9700 .
C38 H38B 0.9700 .
C39 C40 1.522(4) .
C39 H39A 0.9700 .
C39 H39B 0.9700 .
C40 H40A 0.9600 .
C40 H40B 0.9600 .
C40 H40C 0.9600 .
Si1 F2 1.6760(17) 3_666
Si1 F2 1.6761(17) .
Si1 F3 1.6875(18) 3_666
Si1 F3 1.6875(18) .
Si1 F1 1.7072(19) .
Si1 F1 1.7072(19) 3_666

loop_
_geom_hbond_atom_site_label_D
_geom_hbond_atom_site_label_H
_geom_hbond_atom_site_label_A
_geom_hbond_distance_DH
_geom_hbond_distance_HA
_geom_hbond_distance_DA
_geom_hbond_angle_DHA
_geom_hbond_site_symmetry_A
N3 H3A F3 0.892(10) 2.042(15) 2.888(3) 158(3) 3_666
N4 H4A F1 0.899(10) 1.898(14) 2.770(3) 163(3) .
N3 H3A F2 0.892(10) 2.41(2) 3.120(3) 136(3) .

loop_
_geom_torsion_atom_site_label_1
_geom_torsion_atom_site_label_2
_geom_torsion_atom_site_label_3
_geom_torsion_atom_site_label_4
_geom_torsion
C8 N1 C1 C2 178.4(3)
C8 N1 C1 C6 -0.9(4)
N1 C1 C2 C3 -179.6(3)
C6 C1 C2 C3 -0.3(4)
C1 C2 C3 C4 -1.5(5)
C2 C3 C4 C5 1.6(5)
C3 C4 C5 C6 0.1(5)
C7 N2 C6 C1 -0.4(4)
C7 N2 C6 C5 -179.7(3)
N1 C1 C6 N2 2.0(4)
C2 C1 C6 N2 -177.4(3)
N1 C1 C6 C5 -178.7(3)
C2 C1 C6 C5 2.0(4)
C4 C5 C6 N2 177.5(3)
C4 C5 C6 C1 -1.9(4)
C6 N2 C7 C24 -179.6(2)
C6 N2 C7 C8 -2.0(4)
C1 N1 C8 C9 179.2(2)
C1 N1 C8 C7 -1.5(4)
N2 C7 C8 N1 3.1(4)
C24 C7 C8 N1 -179.2(2)
N2 C7 C8 C9 -177.5(2)
C24 C7 C8 C9 0.1(3)
N1 C8 C9 C16 179.1(2)
C7 C8 C9 C16 -0.3(4)
N1 C8 C9 C10 -0.6(4)
C7 C8 C9 C10 -179.9(3)
C16 C9 C10 C11 177.3(3)
C8 C9 C10 C11 -3.0(5)
C16 C9 C10 C15 -1.2(3)
C8 C9 C10 C15 178.5(3)
C15 C10 C11 C12 -0.5(4)
C9 C10 C11 C12 -178.8(3)
C10 C11 C12 C13 -0.8(5)
C11 C12 C13 C14 0.8(5)
C12 C13 C14 C15 0.6(5)
C16 N3 C15 C14 -179.9(3)
C16 N3 C15 C10 0.0(3)
C13 C14 C15 N3 178.0(3)
C13 C14 C15 C10 -1.9(4)
C11 C10 C15 N3 -178.1(2)
C9 C10 C15 N3 0.7(3)
C11 C10 C15 C14 1.9(4)
C9 C10 C15 C14 -179.3(2)
C15 N3 C16 C9 -0.8(3)
C15 N3 C16 C17 179.0(3)
C8 C9 C16 N3 -178.5(2)
C10 C9 C16 N3 1.3(3)
C8 C9 C16 C17 1.7(4)
C10 C9 C16 C17 -178.6(2)
C18 N4 C17 C24 -0.6(3)
C18 N4 C17 C16 -179.4(3)
N3 C16 C17 N4 -4.1(5)
C9 C16 C17 N4 175.7(3)
N3 C16 C17 C24 177.3(3)
C9 C16 C17 C24 -2.9(4)
C17 N4 C18 C19 178.7(3)
C17 N4 C18 C23 -0.3(3)
N4 C18 C19 C20 -179.7(3)
C23 C18 C19 C20 -0.8(4)
C18 C19 C20 C21 -0.2(4)
C19 C20 C21 C22 0.6(5)
C20 C21 C22 C23 0.1(4)
C21 C22 C23 C18 -1.0(4)
C21 C22 C23 C24 178.2(3)
N4 C18 C23 C22 -179.5(2)
C19 C18 C23 C22 1.4(4)
N4 C18 C23 C24 1.1(3)
C19 C18 C23 C24 -178.0(2)
N4 C17 C24 C7 -176.1(2)
C16 C17 C24 C7 2.7(4)
N4 C17 C24 C23 1.3(3)
C16 C17 C24 C23 -179.9(2)
N2 C7 C24 C17 176.3(2)
C8 C7 C24 C17 -1.3(4)
N2 C7 C24 C23 -0.2(4)
C8 C7 C24 C23 -177.9(3)
C22 C23 C24 C17 179.3(3)
C18 C23 C24 C17 -1.4(3)
C22 C23 C24 C7 -3.8(5)
C18 C23 C24 C7 175.5(3)
C33 N5 C25 C26 -178.0(2)
C37 N5 C25 C26 61.1(3)
C29 N5 C25 C26 -56.9(3)
N5 C25 C26 C27 -166.0(2)
C25 C26 C27 C28 72.3(3)
C33 N5 C29 C30 54.2(3)
C37 N5 C29 C30 174.9(3)
C25 N5 C29 C30 -64.2(3)
N5 C29 C30 C31 170.8(3)
C29 C30 C31 C32 166.1(3)
C37 N5 C33 C34 -60.9(3)
C25 N5 C33 C34 178.1(2)
C29 N5 C33 C34 57.0(3)
N5 C33 C34 C35 164.5(2)
C33 C34 C35 C36 -73.7(3)
C33 N5 C37 C38 -51.6(3)
C25 N5 C37 C38 66.6(3)
C29 N5 C37 C38 -172.5(3)
N5 C37 C38 C39 -168.5(3)
C37 C38 C39 C40 -164.7(3)
